data_4334261
loop_
_publ_author_name
'Daniel M. Whittaker'
'Tamara L. Griffiths'
'Madeleine Helliwell'
'Adam N. Swinburne'
'Louise S. Natrajan'
'Frank W. Lewis'
'Laurence M. Harwood'
'Stephen A. Parry'
'Clint A. Sharrad'

_publ_contact_author_address
;
Centre for Radiochemistry Research
School of Chemistry
University of Manchester
Oxford Road
Manchester
M13 9PL
;
_publ_contact_author_email daniel.whittaker@postgrad.manchester.ac.uk
_publ_contact_author_name 'Daniel Whittaker'
_publ_contact_author_phone +441612751405
_publ_section_title
;
 Lanthanide Speciation in Potential SANEX and GANEX Actinide/Lanthanide
 Separations Using Tetra-N-Donor Extractants
;
_journal_name_full 'Inorganic Chemistry'
_journal_page_first 3429
_journal_page_last 3444
_journal_paper_doi 10.1021/ic301599y
_journal_volume 52
_journal_year 2013
_chemical_formula_moiety '2(C64 H74 N17 O3 Pr), N6 O18 Pr, 6(C2 H3 N), N O3'
_chemical_formula_sum 'C140 H166 N47 O27 Pr3'
_chemical_formula_weight 3361.93
_chemical_name_systematic '[Pr(CyMe4-BTBP)2(NO3)]2[Pr(NO3)6](NO3).6CH3CN'
_space_group_crystal_system monoclinic
_space_group_IT_number 14
_space_group_name_Hall '-P 2yn'
_space_group_name_H-M_alt 'P 1 21/n 1'
_symmetry_space_group_name_Hall '-P 2yn'
_symmetry_space_group_name_H-M 'P 1 21/n 1'
_atom_sites_solution_hydrogens geom
_atom_sites_solution_primary direct
_atom_sites_solution_secondary difmap
_audit_creation_date 2012-04-26
_audit_creation_method
;
  Olex2 1.1
  (compiled 2011.11.01 svn.r2039, GUI svn.r3906)
;
_cell_angle_alpha 90.00
_cell_angle_beta 106.609(10)
_cell_angle_gamma 90.00
_cell_formula_units_Z 2
_cell_length_a 16.604(2)
_cell_length_b 28.1161(19)
_cell_length_c 17.7385(14)
_cell_measurement_reflns_used 4326
_cell_measurement_temperature 100(2)
_cell_measurement_theta_max 24.9736
_cell_measurement_theta_min 2.8809
_cell_volume 7935.5(13)
_computing_cell_refinement
;
CrysAlisPro, Oxford Diffraction Ltd.,
Version 1.171.34.44 (release 25-10-2010 CrysAlis171 .NET)
(compiled Oct 25 2010,18:11:34)
;
_computing_data_collection
;
CrysAlisPro, Oxford Diffraction Ltd.,
Version 1.171.34.44 (release 25-10-2010 CrysAlis171 .NET)
(compiled Oct 25 2010,18:11:34)
;
_computing_data_reduction
;
CrysAlisPro, Oxford Diffraction Ltd.,
Version 1.171.34.44 (release 25-10-2010 CrysAlis171 .NET)
(compiled Oct 25 2010,18:11:34)
;
_computing_molecular_graphics
;
O. V. Dolomanov, L. J. Bourhis, R. J. Gildea, J. A. K. Howard and H. Puschmann,
OLEX2: a complete structure solution, refinement and analysis program.
J. Appl. Cryst. (2009). 42, 339-341.

L. J. Farrugia, ORTEP-3 for Windows - a version of ORTEP-III 
with a Graphical User Interface (GUI). J. Appl. Crystallogr. (1997). 30, 565.
;
_computing_publication_material
;
O. V. Dolomanov, L. J. Bourhis, R. J. Gildea, J. A. K. Howard and H. Puschmann,
OLEX2: a complete structure solution, refinement and analysis program.
J. Appl. Cryst. (2009). 42, 339-341.
;
_computing_structure_refinement
;
XL, G.M. Sheldrick, Acta Cryst.
(2008). A64, 112-122
;
_computing_structure_solution 'SHELXS-97 (Sheldrick, 1990)'
_diffrn_ambient_temperature 100(2)
_diffrn_detector_area_resol_mean 8.3367
_diffrn_measured_fraction_theta_full 0.944
_diffrn_measured_fraction_theta_max 0.944
_diffrn_measurement_details
;
  1 omega  -50.00   32.40   0.8000   50.0000
omega____ theta____ kappa____ phi______ frames
    -      -21.0746   77.0000  -90.0000 103

  2 omega  -14.00   39.60   0.8000   50.0000
omega____ theta____ kappa____ phi______ frames
    -       22.4808   77.0000  120.0000 67

  3 omega    1.00  120.20   0.8000   50.0000
omega____ theta____ kappa____ phi______ frames
    -       22.4808   77.0000 -150.0000 149

  4 omega   -3.00   90.60   0.8000   50.0000
omega____ theta____ kappa____ phi______ frames
    -       22.4808   77.0000    0.0000 117
;
_diffrn_measurement_device_type 'Xcalibur, Sapphire2, large Be window'
_diffrn_measurement_method '\w scans'
_diffrn_orient_matrix_UB_11 0.0212965000
_diffrn_orient_matrix_UB_12 0.0062670000
_diffrn_orient_matrix_UB_13 -0.0279699000
_diffrn_orient_matrix_UB_21 -0.0391456000
_diffrn_orient_matrix_UB_22 0.0020280000
_diffrn_orient_matrix_UB_23 -0.0294058000
_diffrn_orient_matrix_UB_31 -0.0020930000
_diffrn_orient_matrix_UB_32 0.0243566000
_diffrn_orient_matrix_UB_33 0.0096420000
_diffrn_radiation_monochromator graphite
_diffrn_radiation_type 'Mo K\a'
_diffrn_radiation_wavelength 0.7107
_diffrn_reflns_av_R_equivalents 0.0000
_diffrn_reflns_av_unetI/netI 0.2168
_diffrn_reflns_limit_h_max 19
_diffrn_reflns_limit_h_min -19
_diffrn_reflns_limit_k_max 33
_diffrn_reflns_limit_k_min -33
_diffrn_reflns_limit_l_max 20
_diffrn_reflns_limit_l_min -20
_diffrn_reflns_number 17453
_diffrn_reflns_theta_full 25.08
_diffrn_reflns_theta_max 25.08
_diffrn_reflns_theta_min 2.94
_diffrn_source 'Enhance (Mo) x-ray Source'
_exptl_absorpt_coefficient_mu 0.988
_exptl_absorpt_correction_T_max 1.00000
_exptl_absorpt_correction_T_min 0.87506
_exptl_absorpt_correction_type multi-scan
_exptl_absorpt_process_details
;
CrysAlisPro, Oxford Diffraction Ltd.,
Version 1.171.34.44 (release 25-10-2010 CrysAlis171 .NET)
(compiled Oct 25 2010,18:11:34)
empirical absorption correction using spherical harmonics,
 implemented in SCALE3 ABSPACK scaling algorithm.
;
_exptl_crystal_colour colourless
_exptl_crystal_colour_primary colourless
_exptl_crystal_density_diffrn 1.407
_exptl_crystal_description block
_exptl_crystal_F_000 3456
_exptl_crystal_size_max 0.2
_exptl_crystal_size_mid 0.1
_exptl_crystal_size_min 0.05
_refine_diff_density_max 4.358
_refine_diff_density_min -1.652
_refine_diff_density_rms 0.209
_refine_ls_extinction_method none
_refine_ls_goodness_of_fit_ref 0.959
_refine_ls_hydrogen_treatment constr
_refine_ls_matrix_type full
_refine_ls_number_parameters 998
_refine_ls_number_reflns 17454
_refine_ls_number_restraints 1087
_refine_ls_restrained_S_all 0.936
_refine_ls_R_factor_all 0.1618
_refine_ls_R_factor_gt 0.0766
_refine_ls_shift/su_max 0.019
_refine_ls_shift/su_mean 0.001
_refine_ls_structure_factor_coef Fsqd
_refine_ls_weighting_details 'calc w=1/[\s^2^(Fo^2^)+(0.1010P)^2^+0.0000P] where P=(Fo^2^+2Fc^2^)/3'
_refine_ls_weighting_scheme calc
_refine_ls_wR_factor_gt 0.1822
_refine_ls_wR_factor_ref 0.2209
_reflns_number_gt 9137
_reflns_number_total 17454
_reflns_threshold_expression >2sigma(I)
_cod_data_source_file ic301599y_si_002_07.cif
_cod_data_source_block complex7
_cod_original_cell_volume 7935.4(13)
_cod_database_code 4334261

loop_
_space_group_symop_id
_space_group_symop_operation_xyz
1 'x, y, z'
2 '-x+1/2, y+1/2, -z+1/2'
3 '-x, -y, -z'
4 'x-1/2, -y-1/2, z-1/2'

loop_
_atom_site_label
_atom_site_type_symbol
_atom_site_fract_x
_atom_site_fract_y
_atom_site_fract_z
_atom_site_U_iso_or_equiv
_atom_site_adp_type
_atom_site_occupancy
_atom_site_symmetry_multiplicity
_atom_site_calc_flag
_atom_site_refinement_flags
_atom_site_disorder_assembly
_atom_site_disorder_group
Pr1 Pr 0.31263(4) 0.25261(2) 0.31950(4) 0.01844(15) Uani 1 1 d U A .
Pr2 Pr 0.0000 0.0000 0.5000 0.0238(2) Uani 1 2 d SU . .
O1 O 0.3901(6) 0.2252(3) 0.4622(5) 0.0342(17) Uani 1 1 d U . .
O2 O 0.4610(5) 0.2747(3) 0.4136(5) 0.0314(16) Uani 1 1 d U . .
O3 O 0.5217(5) 0.2437(4) 0.5305(5) 0.047(2) Uani 1 1 d U . .
O4 O -0.0820(6) 0.0798(3) 0.4963(5) 0.0286(16) Uani 1 1 d U . .
O5 O 0.0512(6) 0.0886(3) 0.5034(5) 0.036(2) Uani 1 1 d U . .
O6 O -0.0244(6) 0.1502(3) 0.5182(6) 0.046(2) Uani 1 1 d U . .
O7 O 0.1323(5) 0.0118(3) 0.4489(5) 0.0310(16) Uani 1 1 d U . .
O8 O 0.1578(5) 0.0100(3) 0.5771(5) 0.0354(18) Uani 1 1 d U . .
O9 O 0.2578(6) 0.0278(4) 0.5266(7) 0.060(3) Uani 1 1 d U . .
O10 O -0.0295(5) 0.0352(2) 0.3560(5) 0.0286(16) Uani 1 1 d U . .
O11 O -0.0182(5) -0.0416(2) 0.3665(5) 0.0254(17) Uani 1 1 d U . .
O12 O -0.0282(6) -0.0075(3) 0.2516(5) 0.045(3) Uani 1 1 d U . .
N1 N 0.0987(6) 0.2735(3) 0.2586(6) 0.025(2) Uani 1 1 d U . .
N2 N 0.1662(6) 0.2933(3) 0.2491(5) 0.0217(16) Uani 1 1 d U . .
N3 N 0.0883(6) 0.3571(3) 0.1790(6) 0.023(2) Uani 1 1 d U . .
N4 N 0.3094(6) 0.3261(3) 0.2255(6) 0.0209(16) Uani 1 1 d U . .
N5 N 0.4404(6) 0.2641(3) 0.2584(5) 0.0196(15) Uani 1 1 d U . .
N6 N 0.4077(6) 0.1800(3) 0.3153(6) 0.0238(17) Uani 1 1 d U . .
N7 N 0.3846(6) 0.1356(3) 0.3286(6) 0.025(2) Uani 1 1 d U . .
N8 N 0.5453(6) 0.1524(3) 0.3257(6) 0.026(2) Uani 1 1 d U . .
N9 N 0.2872(7) 0.2355(3) 0.1210(6) 0.031(2) Uani 1 1 d U A 1
N10 N 0.2643(6) 0.2154(3) 0.1809(5) 0.0215(16) Uani 1 1 d U . .
N11 N 0.2052(6) 0.1510(3) 0.1006(6) 0.025(2) Uani 1 1 d U . .
N12 N 0.2048(6) 0.1809(3) 0.2957(6) 0.0206(16) Uani 1 1 d U . .
N13 N 0.2185(6) 0.2414(3) 0.4186(5) 0.0207(16) Uani 1 1 d U . .
N14 N 0.2960(7) 0.3240(3) 0.4068(6) 0.0264(17) Uani 1 1 d U . .
N15 N 0.3263(6) 0.3656(3) 0.3935(6) 0.025(2) Uani 1 1 d U A .
N16 N 0.2758(7) 0.3506(3) 0.5263(6) 0.025(2) Uani 1 1 d U . .
N17 N 0.4570(7) 0.2454(5) 0.4714(6) 0.040(3) Uani 1 1 d U . .
N18 N -0.0180(7) 0.1064(3) 0.5072(6) 0.028(2) Uani 1 1 d U . .
N19 N 0.1861(7) 0.0170(3) 0.5176(7) 0.032(2) Uani 1 1 d U . .
N20 N -0.0260(6) -0.0049(3) 0.3221(6) 0.024(2) Uani 1 1 d U . .
N22 N -0.2538(7) 0.1862(4) 0.2388(8) 0.045(3) Uani 1 1 d U . .
N23 N 0.1825(13) 0.1236(7) 0.6821(15) 0.150(9) Uani 1 1 d U . .
N24 N 0.4231(9) 0.1368(5) 0.1486(8) 0.058(4) Uani 1 1 d U . .
C1 C -0.1292(8) 0.2998(4) 0.2166(8) 0.032(3) Uani 1 1 d U . .
H1A H -0.1251 0.3218 0.2611 0.039 Uiso 1 1 calc R . .
H1B H -0.1800 0.2800 0.2099 0.039 Uiso 1 1 calc R . .
C2 C -0.1376(8) 0.3287(5) 0.1417(7) 0.033(3) Uani 1 1 d U . .
H2A H -0.1904 0.3472 0.1293 0.040 Uiso 1 1 calc R . .
H2B H -0.1410 0.3066 0.0974 0.040 Uiso 1 1 calc R . .
C3 C -0.0612(8) 0.3637(4) 0.1502(7) 0.028(2) Uani 1 1 d U . .
C4 C 0.0192(8) 0.3377(4) 0.1853(7) 0.027(2) Uani 1 1 d U . .
C5 C 0.0228(7) 0.2942(4) 0.2257(7) 0.022(2) Uani 1 1 d U . .
C6 C -0.0516(8) 0.2680(4) 0.2353(7) 0.025(2) Uani 1 1 d U . .
C7 C -0.0364(8) 0.2500(5) 0.3201(7) 0.036(3) Uani 1 1 d U . .
H7A H -0.0860 0.2327 0.3245 0.054 Uiso 1 1 calc R . .
H7B H -0.0258 0.2772 0.3563 0.054 Uiso 1 1 calc R . .
H7C H 0.0125 0.2288 0.3337 0.054 Uiso 1 1 calc R . .
C8 C -0.0696(8) 0.2252(4) 0.1797(7) 0.029(3) Uani 1 1 d U . .
H8A H -0.1184 0.2078 0.1861 0.043 Uiso 1 1 calc R . .
H8B H -0.0206 0.2041 0.1921 0.043 Uiso 1 1 calc R . .
H8C H -0.0815 0.2363 0.1252 0.043 Uiso 1 1 calc R . .
C9 C -0.0657(8) 0.4039(4) 0.2061(8) 0.038(3) Uani 1 1 d U . .
H9A H -0.1172 0.4223 0.1841 0.056 Uiso 1 1 calc R . .
H9B H -0.0167 0.4247 0.2132 0.056 Uiso 1 1 calc R . .
H9C H -0.0662 0.3906 0.2571 0.056 Uiso 1 1 calc R . .
C10 C -0.0645(8) 0.3836(4) 0.0687(7) 0.032(3) Uani 1 1 d U . .
H10A H -0.1178 0.4004 0.0469 0.048 Uiso 1 1 calc R . .
H10B H -0.0602 0.3574 0.0336 0.048 Uiso 1 1 calc R . .
H10C H -0.0177 0.4057 0.0737 0.048 Uiso 1 1 calc R . .
C11 C 0.1627(8) 0.3327(4) 0.2105(7) 0.020(2) Uani 1 1 d U . .
C12 C 0.2382(7) 0.3529(4) 0.2017(7) 0.022(2) Uani 1 1 d U . .
C13 C 0.2409(8) 0.3970(4) 0.1655(7) 0.024(3) Uani 1 1 d U . .
H13 H 0.1919 0.4163 0.1506 0.029 Uiso 1 1 calc R . .
C14 C 0.3142(8) 0.4127(4) 0.1512(7) 0.025(2) Uani 1 1 d U . .
H14 H 0.3164 0.4429 0.1279 0.030 Uiso 1 1 calc R . .
C15 C 0.3845(8) 0.3834(4) 0.1718(7) 0.024(2) Uani 1 1 d U . .
H15 H 0.4349 0.3924 0.1604 0.029 Uiso 1 1 calc R . .
C16 C 0.3793(7) 0.3404(4) 0.2095(6) 0.017(2) Uani 1 1 d U . .
C17 C 0.4514(7) 0.3068(4) 0.2267(6) 0.020(2) Uani 1 1 d U . .
C18 C 0.5261(8) 0.3161(4) 0.2134(7) 0.024(2) Uani 1 1 d U . .
H18 H 0.5346 0.3466 0.1939 0.029 Uiso 1 1 calc R . .
C19 C 0.5899(8) 0.2835(4) 0.2268(8) 0.031(3) Uani 1 1 d U . .
H19 H 0.6402 0.2897 0.2131 0.037 Uiso 1 1 calc R . .
C20 C 0.5770(7) 0.2413(4) 0.2612(7) 0.023(2) Uani 1 1 d U . .
H20 H 0.6212 0.2186 0.2762 0.027 Uiso 1 1 calc R . .
C21 C 0.5009(8) 0.2317(4) 0.2738(7) 0.023(2) Uani 1 1 d U . .
C22 C 0.4843(8) 0.1851(4) 0.3053(7) 0.025(2) Uani 1 1 d U . .
C23 C 0.4403(8) 0.0996(4) 0.3392(7) 0.024(2) Uani 1 1 d U . .
C24 C 0.5264(8) 0.1105(4) 0.3442(7) 0.026(2) Uani 1 1 d U . .
C25 C 0.5955(9) 0.0747(4) 0.3769(8) 0.034(3) Uani 1 1 d U . .
C26 C 0.5597(8) 0.0245(4) 0.3684(9) 0.043(3) Uani 1 1 d U . .
H26A H 0.5508 0.0139 0.3134 0.052 Uiso 1 1 calc R . .
H26B H 0.6018 0.0030 0.4027 0.052 Uiso 1 1 calc R . .
C27 C 0.4812(9) 0.0196(4) 0.3883(9) 0.046(3) Uani 1 1 d U . .
C28 C 0.4081(8) 0.0500(4) 0.3400(7) 0.029(2) Uani 1 1 d U . .
C29 C 0.3330(9) 0.0469(4) 0.3752(10) 0.049(4) Uani 1 1 d U . .
H29A H 0.3145 0.0138 0.3745 0.074 Uiso 1 1 calc R . .
H29B H 0.2866 0.0665 0.3437 0.074 Uiso 1 1 calc R . .
H29C H 0.3503 0.0587 0.4295 0.074 Uiso 1 1 calc R . .
C30 C 0.3805(10) 0.0341(5) 0.2529(8) 0.056(4) Uani 1 1 d U . .
H30A H 0.3588 0.0015 0.2492 0.084 Uiso 1 1 calc R . .
H30B H 0.4288 0.0353 0.2315 0.084 Uiso 1 1 calc R . .
H30C H 0.3363 0.0554 0.2226 0.084 Uiso 1 1 calc R . .
C31 C 0.6350(10) 0.0875(5) 0.4627(8) 0.056(4) Uani 1 1 d U . .
H31A H 0.6578 0.1198 0.4664 0.084 Uiso 1 1 calc R . .
H31B H 0.6805 0.0650 0.4862 0.084 Uiso 1 1 calc R . .
H31C H 0.5923 0.0858 0.4910 0.084 Uiso 1 1 calc R . .
C32 C 0.6638(10) 0.0793(5) 0.3371(10) 0.061(4) Uani 1 1 d U . .
H32A H 0.6413 0.0710 0.2814 0.092 Uiso 1 1 calc R . .
H32B H 0.7101 0.0578 0.3622 0.092 Uiso 1 1 calc R . .
H32C H 0.6844 0.1121 0.3418 0.092 Uiso 1 1 calc R . .
C33 C 0.2682(10) 0.2159(5) -0.0859(8) 0.051(4) Uani 1 1 d U . .
H33A H 0.2104 0.2274 -0.1110 0.061 Uiso 1 1 calc R . .
H33B H 0.3028 0.2261 -0.1202 0.061 Uiso 1 1 calc R . .
C34 C 0.2654(15) 0.1668(6) -0.0881(9) 0.094(6) Uani 1 1 d U A .
H34A H 0.3238 0.1546 -0.0717 0.112 Uiso 1 1 calc R . .
H34B H 0.2398 0.1567 -0.1432 0.112 Uiso 1 1 calc R . .
C35 C 0.2150(11) 0.1422(5) -0.0347(9) 0.050(3) Uani 1 1 d U . .
C36 C 0.2352(8) 0.1691(4) 0.0393(7) 0.030(3) Uani 1 1 d U A .
C37 C 0.2723(8) 0.2141(4) 0.0527(7) 0.028(2) Uani 1 1 d U . .
C38 C 0.2997(9) 0.2420(4) -0.0108(8) 0.034(3) Uani 1 1 d U A .
C39 C 0.3937(9) 0.2451(5) 0.0141(8) 0.042(3) Uani 1 1 d U . .
H39A H 0.4177 0.2130 0.0200 0.064 Uiso 1 1 calc R A .
H39B H 0.4127 0.2620 0.0644 0.064 Uiso 1 1 calc R . .
H39C H 0.4123 0.2625 -0.0259 0.064 Uiso 1 1 calc R . .
C40 C 0.2653(10) 0.2918(5) -0.0180(10) 0.065(5) Uani 1 1 d U . .
H40A H 0.2867 0.3083 0.0325 0.098 Uiso 1 1 calc R A .
H40B H 0.2038 0.2907 -0.0324 0.098 Uiso 1 1 calc R . .
H40C H 0.2829 0.3089 -0.0587 0.098 Uiso 1 1 calc R . .
C41 C 0.2588(11) 0.0924(5) -0.0152(9) 0.066(5) Uani 1 1 d U A .
H41A H 0.3195 0.0969 0.0073 0.099 Uiso 1 1 calc R . .
H41B H 0.2482 0.0736 -0.0635 0.099 Uiso 1 1 calc R . .
H41C H 0.2362 0.0758 0.0228 0.099 Uiso 1 1 calc R . .
C42 C 0.1241(13) 0.1354(9) -0.0675(14) 0.131(8) Uani 1 1 d U A .
H42A H 0.1127 0.1182 -0.1176 0.196 Uiso 1 1 calc R . .
H42B H 0.0961 0.1664 -0.0763 0.196 Uiso 1 1 calc R . .
H42C H 0.1027 0.1169 -0.0305 0.196 Uiso 1 1 calc R . .
C43 C 0.2236(8) 0.1733(4) 0.1666(7) 0.022(2) Uani 1 1 d U A .
C44 C 0.1915(7) 0.1554(4) 0.2293(7) 0.021(2) Uani 1 1 d U A .
C45 C 0.1451(7) 0.1126(4) 0.2197(8) 0.025(2) Uani 1 1 d U . .
H45 H 0.1352 0.0944 0.1729 0.030 Uiso 1 1 calc R A .
C46 C 0.1146(7) 0.0982(4) 0.2806(7) 0.025(3) Uani 1 1 d U A .
H46 H 0.0837 0.0694 0.2750 0.030 Uiso 1 1 calc R . .
C47 C 0.1269(7) 0.1234(4) 0.3479(7) 0.027(3) Uani 1 1 d U . .
H47 H 0.1062 0.1124 0.3896 0.032 Uiso 1 1 calc R A .
C48 C 0.1717(7) 0.1668(4) 0.3539(7) 0.019(2) Uani 1 1 d U A .
C49 C 0.1826(7) 0.1991(4) 0.4218(7) 0.020(2) Uani 1 1 d U A .
C50 C 0.1510(8) 0.1885(4) 0.4844(7) 0.027(3) Uani 1 1 d U . .
H50 H 0.1243 0.1587 0.4858 0.032 Uiso 1 1 calc R A .
C51 C 0.1580(9) 0.2204(5) 0.5436(8) 0.041(3) Uani 1 1 d U A .
H51 H 0.1375 0.2129 0.5870 0.049 Uiso 1 1 calc R . .
C52 C 0.1951(8) 0.2638(4) 0.5399(7) 0.026(3) Uani 1 1 d U . .
H52 H 0.1992 0.2871 0.5795 0.031 Uiso 1 1 calc R A .
C53 C 0.2272(8) 0.2725(4) 0.4750(7) 0.025(2) Uani 1 1 d U A .
C54 C 0.2680(7) 0.3181(4) 0.4681(7) 0.021(2) Uani 1 1 d U A .
C55 C 0.3315(8) 0.4003(4) 0.4446(7) 0.025(2) Uani 1 1 d U . .
C56 C 0.3088(7) 0.3929(4) 0.5146(7) 0.022(2) Uani 1 1 d U A .
C57 C 0.3273(9) 0.4275(4) 0.5806(8) 0.033(3) Uani 1 1 d U . .
C58 C 0.3369(9) 0.4778(4) 0.5520(8) 0.037(3) Uani 1 1 d U A .
H58A H 0.3612 0.4986 0.5979 0.044 Uiso 1 1 calc R . .
H58B H 0.2808 0.4905 0.5237 0.044 Uiso 1 1 calc R . .
C59 C 0.3935(8) 0.4790(4) 0.4972(7) 0.032(3) Uani 1 1 d U . .
H59A H 0.4506 0.4682 0.5269 0.039 Uiso 1 1 calc R A .
H59B H 0.3981 0.5123 0.4806 0.039 Uiso 1 1 calc R . .
C60 C 0.3616(9) 0.4479(4) 0.4237(8) 0.032(2) Uani 1 1 d U A .
C61 C 0.4282(9) 0.4435(5) 0.3837(8) 0.047(3) Uani 1 1 d U . .
H61A H 0.4080 0.4237 0.3366 0.070 Uiso 1 1 calc R A .
H61B H 0.4782 0.4289 0.4195 0.070 Uiso 1 1 calc R . .
H61C H 0.4426 0.4752 0.3683 0.070 Uiso 1 1 calc R . .
C62 C 0.2879(9) 0.4723(4) 0.3647(8) 0.050(4) Uani 1 1 d U . .
H62A H 0.2414 0.4761 0.3879 0.075 Uiso 1 1 calc R A .
H62B H 0.2694 0.4529 0.3169 0.075 Uiso 1 1 calc R . .
H62C H 0.3057 0.5037 0.3512 0.075 Uiso 1 1 calc R . .
C63 C 0.4067(10) 0.4098(5) 0.6417(8) 0.051(4) Uani 1 1 d U A .
H63A H 0.3973 0.3775 0.6582 0.076 Uiso 1 1 calc R . .
H63B H 0.4200 0.4310 0.6875 0.076 Uiso 1 1 calc R . .
H63C H 0.4537 0.4096 0.6186 0.076 Uiso 1 1 calc R . .
C64 C 0.2588(10) 0.4270(5) 0.6235(9) 0.057(4) Uani 1 1 d U A .
H64A H 0.2524 0.3946 0.6414 0.086 Uiso 1 1 calc R . .
H64B H 0.2054 0.4377 0.5875 0.086 Uiso 1 1 calc R . .
H64C H 0.2750 0.4484 0.6690 0.086 Uiso 1 1 calc R . .
C65 C -0.2035(8) 0.1608(4) 0.2766(8) 0.033(3) Uani 1 1 d U . .
C66 C -0.1402(9) 0.1295(4) 0.3262(8) 0.046(4) Uani 1 1 d U . .
H66A H -0.1558 0.1217 0.3740 0.069 Uiso 1 1 calc R . .
H66B H -0.0855 0.1454 0.3404 0.069 Uiso 1 1 calc R . .
H66C H -0.1369 0.1001 0.2974 0.069 Uiso 1 1 calc R . .
C67 C 0.2127(12) 0.0879(6) 0.7172(13) 0.075(6) Uani 1 1 d U . .
C68 C 0.2329(12) 0.0459(7) 0.7474(12) 0.094(7) Uani 1 1 d U . .
H68A H 0.2855 0.0478 0.7901 0.141 Uiso 1 1 calc R . .
H68B H 0.2403 0.0242 0.7066 0.141 Uiso 1 1 calc R . .
H68C H 0.1881 0.0339 0.7682 0.141 Uiso 1 1 calc R . .
C69 C 0.4784(12) 0.1354(7) 0.1248(9) 0.064(5) Uani 1 1 d U . .
C70 C 0.5559(13) 0.1396(11) 0.1044(13) 0.152(11) Uani 1 1 d U . .
H70A H 0.5767 0.1723 0.1135 0.228 Uiso 1 1 calc R . .
H70B H 0.5462 0.1314 0.0487 0.228 Uiso 1 1 calc R . .
H70C H 0.5976 0.1178 0.1369 0.228 Uiso 1 1 calc R . .
N21 N 0.0808(12) 0.3924(7) 0.4039(12) 0.043(5) Uani 0.50 1 d PDU . .
O13 O 0.1118(12) 0.3659(7) 0.3735(12) 0.080(7) Uani 0.50 1 d PDU . .
O14 O 0.1132(13) 0.4285(7) 0.4261(15) 0.090(7) Uani 0.50 1 d PDU . .
O15 O 0.0165(13) 0.3835(8) 0.4172(14) 0.084(7) Uani 0.50 1 d PDU . .

loop_
_atom_site_aniso_label
_atom_site_aniso_U_11
_atom_site_aniso_U_22
_atom_site_aniso_U_33
_atom_site_aniso_U_23
_atom_site_aniso_U_13
_atom_site_aniso_U_12
Pr1 0.0217(4) 0.0127(3) 0.0176(4) 0.0002(3) 0.0002(2) -0.0020(3)
Pr2 0.0276(6) 0.0117(4) 0.0304(6) 0.0020(5) 0.0056(4) 0.0018(5)
O1 0.032(4) 0.048(5) 0.020(3) 0.009(3) 0.003(3) 0.016(3)
O2 0.031(3) 0.035(4) 0.021(3) -0.009(3) -0.004(3) 0.002(3)
O3 0.019(5) 0.096(7) 0.021(5) 0.014(5) 0.000(3) 0.025(5)
O4 0.045(4) 0.014(3) 0.023(5) 0.005(3) 0.002(4) 0.006(3)
O5 0.048(5) 0.021(3) 0.037(5) -0.002(3) 0.012(4) -0.003(3)
O6 0.059(7) 0.012(3) 0.066(7) 0.000(4) 0.015(5) 0.004(4)
O7 0.038(3) 0.017(4) 0.038(4) 0.009(3) 0.012(3) 0.003(3)
O8 0.028(3) 0.035(5) 0.039(4) -0.004(4) 0.003(3) -0.006(3)
O9 0.017(4) 0.076(8) 0.084(8) 0.022(6) 0.012(4) 0.012(5)
O10 0.045(5) 0.010(3) 0.032(3) 0.006(3) 0.013(3) 0.004(3)
O11 0.040(5) 0.009(3) 0.028(4) 0.006(2) 0.012(3) 0.001(3)
O12 0.080(7) 0.028(5) 0.026(4) 0.007(3) 0.015(6) 0.016(5)
N1 0.026(3) 0.012(4) 0.036(6) 0.003(4) 0.007(4) 0.001(3)
N2 0.024(3) 0.016(4) 0.024(4) 0.002(3) 0.005(3) 0.002(3)
N3 0.029(4) 0.017(5) 0.021(6) -0.002(4) 0.002(4) 0.007(3)
N4 0.028(3) 0.015(3) 0.018(4) 0.000(3) 0.002(4) -0.001(3)
N5 0.021(3) 0.017(3) 0.017(4) -0.003(3) -0.002(3) -0.004(2)
N6 0.025(4) 0.010(3) 0.034(5) -0.007(3) 0.003(4) -0.002(3)
N7 0.040(5) 0.010(3) 0.017(6) 0.000(4) -0.006(5) -0.002(3)
N8 0.021(5) 0.025(4) 0.022(6) -0.003(4) -0.008(5) 0.001(3)
N9 0.048(7) 0.029(5) 0.016(4) 0.004(3) 0.009(5) -0.009(4)
N10 0.034(5) 0.012(3) 0.016(3) 0.000(3) 0.003(3) -0.005(3)
N11 0.031(6) 0.019(5) 0.018(4) 0.001(3) -0.004(4) 0.005(4)
N12 0.025(4) 0.008(3) 0.031(4) -0.004(3) 0.012(4) 0.002(3)
N13 0.028(4) 0.015(4) 0.017(4) 0.000(3) 0.002(4) 0.002(3)
N14 0.040(5) 0.013(3) 0.025(4) -0.007(3) 0.009(4) 0.001(3)
N15 0.025(6) 0.016(3) 0.032(6) -0.001(3) 0.004(5) 0.006(4)
N16 0.038(7) 0.014(4) 0.017(5) -0.002(3) -0.002(5) -0.001(4)
N17 0.031(5) 0.070(7) 0.014(5) -0.011(5) -0.001(3) -0.002(5)
N18 0.048(6) 0.014(3) 0.015(5) 0.001(4) -0.004(5) 0.006(4)
N19 0.026(3) 0.018(5) 0.052(5) -0.001(5) 0.014(4) 0.009(4)
N20 0.032(6) 0.016(4) 0.029(3) 0.014(3) 0.016(5) 0.010(5)
N22 0.027(7) 0.036(7) 0.064(9) 0.011(6) -0.001(6) 0.007(5)
N23 0.15(2) 0.094(13) 0.24(3) 0.084(14) 0.111(19) 0.036(12)
N24 0.057(10) 0.069(9) 0.044(10) 0.003(7) 0.008(7) -0.006(8)
C1 0.025(5) 0.032(6) 0.037(7) 0.005(5) 0.003(6) 0.005(4)
C2 0.028(5) 0.038(7) 0.026(7) 0.003(5) -0.004(6) -0.002(5)
C3 0.024(4) 0.027(5) 0.025(6) 0.002(4) -0.003(6) 0.005(4)
C4 0.027(4) 0.024(5) 0.026(7) 0.000(4) 0.001(5) 0.008(4)
C5 0.023(4) 0.014(5) 0.024(7) -0.010(4) -0.001(5) -0.001(3)
C6 0.027(4) 0.020(5) 0.027(6) -0.005(4) 0.006(5) 0.002(4)
C7 0.030(8) 0.048(8) 0.029(5) 0.004(5) 0.008(5) 0.011(7)
C8 0.027(8) 0.018(5) 0.037(7) -0.006(5) 0.003(6) -0.013(5)
C9 0.027(8) 0.029(7) 0.062(8) -0.009(6) 0.022(8) 0.003(5)
C10 0.026(8) 0.024(7) 0.036(6) 0.007(5) -0.008(5) -0.004(5)
C11 0.027(4) 0.019(5) 0.012(6) 0.001(4) 0.002(5) 0.003(4)
C12 0.023(4) 0.021(5) 0.012(6) 0.001(4) -0.009(5) -0.003(3)
C13 0.028(5) 0.021(5) 0.019(7) 0.007(4) 0.001(6) 0.000(4)
C14 0.028(6) 0.022(5) 0.019(7) 0.005(5) -0.004(5) -0.007(4)
C15 0.024(6) 0.025(5) 0.019(7) 0.000(5) -0.003(5) -0.010(4)
C16 0.026(4) 0.011(4) 0.012(5) -0.009(3) 0.000(4) -0.006(3)
C17 0.025(5) 0.022(4) 0.012(6) -0.004(4) 0.003(5) -0.003(3)
C18 0.028(5) 0.024(5) 0.018(7) 0.005(5) 0.005(6) -0.006(4)
C19 0.024(6) 0.035(6) 0.035(8) -0.003(6) 0.011(6) -0.006(4)
C20 0.020(5) 0.030(5) 0.012(6) 0.001(5) -0.004(5) 0.006(4)
C21 0.023(5) 0.026(4) 0.015(7) -0.005(4) -0.002(5) -0.001(3)
C22 0.026(5) 0.021(4) 0.023(7) -0.005(4) -0.002(5) 0.002(3)
C23 0.038(5) 0.012(3) 0.019(7) -0.011(4) 0.006(5) -0.002(3)
C24 0.039(4) 0.020(4) 0.013(6) -0.005(5) -0.002(5) 0.002(3)
C25 0.039(6) 0.017(5) 0.039(6) -0.007(5) -0.001(5) 0.003(4)
C26 0.040(6) 0.019(4) 0.059(10) 0.000(6) -0.005(7) 0.003(5)
C27 0.039(6) 0.025(6) 0.063(9) 0.009(6) -0.004(6) 0.001(5)
C28 0.043(6) 0.012(4) 0.031(6) -0.002(5) 0.009(5) 0.003(4)
C29 0.047(7) 0.014(6) 0.093(11) 0.005(7) 0.029(8) -0.005(5)
C30 0.083(12) 0.030(7) 0.040(6) -0.015(6) -0.008(6) -0.024(8)
C31 0.080(12) 0.027(7) 0.034(6) 0.008(6) -0.026(6) 0.000(8)
C32 0.056(9) 0.045(10) 0.087(11) 0.033(9) 0.027(9) 0.017(6)
C33 0.064(9) 0.069(6) 0.021(5) -0.003(6) 0.014(6) -0.022(8)
C34 0.194(17) 0.066(7) 0.033(9) -0.023(6) 0.052(10) -0.048(11)
C35 0.073(9) 0.044(6) 0.030(7) -0.014(5) 0.012(7) -0.009(6)
C36 0.048(8) 0.019(5) 0.020(5) 0.002(4) 0.004(5) 0.009(4)
C37 0.040(7) 0.024(5) 0.017(4) 0.002(4) 0.004(5) 0.006(5)
C38 0.051(6) 0.033(5) 0.026(5) -0.002(4) 0.023(6) 0.002(5)
C39 0.055(6) 0.033(7) 0.040(8) 0.000(7) 0.014(6) -0.018(6)
C40 0.087(11) 0.033(6) 0.081(13) 0.026(6) 0.033(11) 0.010(7)
C41 0.122(13) 0.030(6) 0.057(11) -0.029(6) 0.045(10) -0.014(7)
C42 0.076(9) 0.17(2) 0.117(19) -0.087(17) -0.014(9) -0.018(10)
C43 0.025(7) 0.019(5) 0.014(4) 0.004(4) -0.007(5) -0.005(4)
C44 0.021(7) 0.017(5) 0.027(5) -0.001(4) 0.006(5) -0.005(4)
C45 0.024(7) 0.014(5) 0.032(6) -0.006(4) -0.002(5) -0.007(4)
C46 0.024(7) 0.013(5) 0.028(6) 0.002(4) -0.008(5) -0.009(4)
C47 0.022(7) 0.021(5) 0.034(6) 0.000(4) 0.001(6) -0.008(4)
C48 0.018(6) 0.017(5) 0.017(5) 0.001(4) -0.005(4) -0.004(4)
C49 0.026(7) 0.013(4) 0.015(5) 0.007(3) -0.003(4) 0.001(4)
C50 0.031(8) 0.023(5) 0.027(6) -0.003(4) 0.008(6) -0.008(5)
C51 0.061(10) 0.041(7) 0.022(7) -0.006(5) 0.015(7) -0.024(7)
C52 0.037(8) 0.016(5) 0.025(6) -0.006(4) 0.011(6) 0.000(5)
C53 0.035(8) 0.018(4) 0.016(6) 0.000(4) -0.001(5) -0.002(4)
C54 0.016(7) 0.019(4) 0.022(6) -0.005(3) -0.003(5) -0.003(4)
C55 0.025(7) 0.010(4) 0.035(6) -0.002(3) 0.001(5) 0.002(4)
C56 0.019(7) 0.012(4) 0.027(5) -0.001(4) -0.007(4) 0.000(4)
C57 0.046(7) 0.011(5) 0.033(6) -0.006(4) -0.002(5) -0.003(5)
C58 0.061(9) 0.012(4) 0.031(7) -0.007(4) 0.003(6) -0.005(5)
C59 0.035(8) 0.009(5) 0.044(6) -0.006(4) -0.002(5) -0.002(5)
C60 0.043(7) 0.019(5) 0.026(6) 0.000(4) -0.003(4) -0.009(5)
C61 0.058(8) 0.031(7) 0.051(8) -0.015(6) 0.017(6) -0.032(6)
C62 0.069(8) 0.020(6) 0.041(8) 0.006(5) -0.015(6) -0.003(6)
C63 0.065(8) 0.024(7) 0.038(9) -0.002(6) -0.026(6) -0.014(7)
C64 0.088(10) 0.036(9) 0.056(11) -0.011(7) 0.034(8) -0.009(7)
C65 0.024(8) 0.027(7) 0.051(9) 0.008(6) 0.014(6) 0.009(5)
C66 0.076(11) 0.026(7) 0.034(9) 0.015(6) 0.014(7) 0.026(7)
C67 0.066(13) 0.039(8) 0.107(16) -0.032(8) 0.005(11) 0.017(9)
C68 0.071(14) 0.099(12) 0.092(16) 0.054(13) -0.008(12) -0.016(12)
C69 0.072(12) 0.095(13) 0.022(10) 0.009(9) 0.011(9) 0.020(11)
C70 0.063(14) 0.29(3) 0.102(19) -0.02(2) 0.028(13) 0.020(19)
N21 0.040(8) 0.052(8) 0.025(9) 0.005(7) -0.012(7) 0.010(6)
O13 0.064(12) 0.098(12) 0.051(13) -0.019(9) -0.029(9) 0.044(10)
O14 0.070(13) 0.080(11) 0.107(16) -0.024(11) 0.007(12) -0.016(9)
O15 0.090(12) 0.109(14) 0.058(13) 0.016(11) 0.028(11) -0.025(10)

loop_
_atom_type_symbol
_atom_type_description
_atom_type_scat_dispersion_real
_atom_type_scat_dispersion_imag
_atom_type_scat_source
C C 0.0033 0.0016 'International Tables Vol C Tables 4.2.6.8 and 6.1.1.4'
H H 0.0000 0.0000 'International Tables Vol C Tables 4.2.6.8 and 6.1.1.4'
N N 0.0061 0.0033 'International Tables Vol C Tables 4.2.6.8 and 6.1.1.4'
O O 0.0106 0.0060 'International Tables Vol C Tables 4.2.6.8 and 6.1.1.4'
Pr Pr -0.2180 2.8214 'International Tables Vol C Tables 4.2.6.8 and 6.1.1.4'

loop_
_geom_angle_atom_site_label_1
_geom_angle_atom_site_label_2
_geom_angle_atom_site_label_3
_geom_angle
_geom_angle_site_symmetry_1
_geom_angle_site_symmetry_3
O1 Pr1 O2 48.6(3) . .
O1 Pr1 N2 135.7(3) . .
O1 Pr1 N4 139.3(3) . .
O1 Pr1 N5 101.6(3) . .
O1 Pr1 N12 93.1(3) . .
O1 Pr1 N13 63.1(3) . .
O2 Pr1 N2 139.8(3) . .
O2 Pr1 N4 93.6(3) . .
O2 Pr1 N5 61.2(3) . .
O2 Pr1 N12 138.6(3) . .
O2 Pr1 N13 103.2(3) . .
N2 Pr1 N5 119.0(3) . .
N2 Pr1 N13 74.5(3) . .
N4 Pr1 N2 61.0(3) . .
N4 Pr1 N5 61.6(3) . .
N4 Pr1 N12 127.1(3) . .
N4 Pr1 N13 126.4(3) . .
N5 Pr1 N13 164.0(3) . .
N6 Pr1 O1 70.1(3) . .
N6 Pr1 O2 74.7(3) . .
N6 Pr1 N2 143.9(3) . .
N6 Pr1 N4 120.0(3) . .
N6 Pr1 N5 61.4(3) . .
N6 Pr1 N12 77.6(3) . .
N6 Pr1 N13 113.5(3) . .
N6 Pr1 N14 142.6(3) . .
N10 Pr1 O1 137.6(3) . .
N10 Pr1 O2 133.0(3) . .
N10 Pr1 N2 74.5(3) . .
N10 Pr1 N4 76.8(3) . .
N10 Pr1 N5 74.2(3) . .
N10 Pr1 N6 71.3(3) . .
N10 Pr1 N12 61.8(3) . .
N10 Pr1 N13 119.7(3) . .
N10 Pr1 N14 145.5(3) . .
N12 Pr1 N2 76.5(3) . .
N12 Pr1 N5 127.4(3) . .
N12 Pr1 N13 61.4(3) . .
N14 Pr1 O1 75.9(3) . .
N14 Pr1 O2 71.2(3) . .
N14 Pr1 N2 73.1(3) . .
N14 Pr1 N4 77.7(3) . .
N14 Pr1 N5 112.5(3) . .
N14 Pr1 N12 120.1(3) . .
N14 Pr1 N13 61.3(3) . .
O4 Pr2 O4 180.0(4) . 3_556
O4 Pr2 O5 130.6(3) 3_556 .
O4 Pr2 O5 49.4(3) 3_556 3_556
O4 Pr2 O5 130.6(3) . 3_556
O4 Pr2 O5 49.4(3) . .
O4 Pr2 O7 68.7(2) . 3_556
O4 Pr2 O7 111.3(2) 3_556 3_556
O4 Pr2 O7 68.7(2) 3_556 .
O4 Pr2 O7 111.3(2) . .
O4 Pr2 O10 72.8(2) . .
O4 Pr2 O10 107.2(2) 3_556 .
O4 Pr2 O10 107.2(2) . 3_556
O4 Pr2 O10 72.8(2) 3_556 3_556
O5 Pr2 O5 180.0 3_556 .
O5 Pr2 O10 111.2(2) 3_556 .
O5 Pr2 O10 68.8(2) . .
O5 Pr2 O10 68.8(2) 3_556 3_556
O5 Pr2 O10 111.2(2) . 3_556
O7 Pr2 O5 65.9(3) 3_556 3_556
O7 Pr2 O5 114.1(3) 3_556 .
O7 Pr2 O5 114.1(3) . 3_556
O7 Pr2 O5 65.9(3) . .
O7 Pr2 O7 179.998(1) 3_556 .
O7 Pr2 O10 115.9(3) . 3_556
O7 Pr2 O10 64.1(3) . .
O7 Pr2 O10 115.9(3) 3_556 .
O7 Pr2 O10 64.1(3) 3_556 3_556
O8 Pr2 O4 111.1(3) 3_556 3_556
O8 Pr2 O4 68.9(3) 3_556 .
O8 Pr2 O4 111.1(3) . .
O8 Pr2 O4 68.9(3) . 3_556
O8 Pr2 O5 112.7(3) . 3_556
O8 Pr2 O5 67.3(3) . .
O8 Pr2 O5 67.3(3) 3_556 3_556
O8 Pr2 O5 112.7(3) 3_556 .
O8 Pr2 O7 130.4(3) . 3_556
O8 Pr2 O7 130.4(3) 3_556 .
O8 Pr2 O7 49.6(3) 3_556 3_556
O8 Pr2 O7 49.6(3) . .
O8 Pr2 O8 179.998(1) . 3_556
O8 Pr2 O10 110.3(3) 3_556 3_556
O8 Pr2 O10 69.7(3) . 3_556
O8 Pr2 O10 110.3(3) . .
O8 Pr2 O10 69.7(3) 3_556 .
O10 Pr2 O10 179.998(1) . 3_556
O11 Pr2 O4 63.7(2) . 3_556
O11 Pr2 O4 63.7(2) 3_556 .
O11 Pr2 O4 116.3(2) . .
O11 Pr2 O4 116.3(2) 3_556 3_556
O11 Pr2 O5 113.8(2) . .
O11 Pr2 O5 66.2(2) 3_556 .
O11 Pr2 O5 66.2(2) . 3_556
O11 Pr2 O5 113.8(2) 3_556 3_556
O11 Pr2 O7 111.7(3) 3_556 .
O11 Pr2 O7 68.3(3) . .
O11 Pr2 O7 111.7(3) . 3_556
O11 Pr2 O7 68.3(3) 3_556 3_556
O11 Pr2 O8 68.4(3) 3_556 .
O11 Pr2 O8 111.6(3) . .
O11 Pr2 O8 111.6(3) 3_556 3_556
O11 Pr2 O8 68.4(3) . 3_556
O11 Pr2 O10 49.0(2) . .
O11 Pr2 O10 131.0(2) 3_556 .
O11 Pr2 O10 49.0(2) 3_556 3_556
O11 Pr2 O10 131.0(2) . 3_556
O11 Pr2 O11 180.0 3_556 .
N17 O1 Pr1 99.9(7) . .
N17 O2 Pr1 95.7(6) . .
N18 O4 Pr2 95.5(6) . .
N18 O5 Pr2 94.8(6) . .
N19 O7 Pr2 96.2(6) . .
N19 O8 Pr2 97.7(7) . .
N20 O10 Pr2 95.9(5) . .
N20 O11 Pr2 99.4(6) . .
N2 N1 C5 119.1(9) . .
N1 N2 Pr1 117.4(7) . .
C11 N2 Pr1 121.0(8) . .
C11 N2 N1 121.5(10) . .
C4 N3 C11 117.5(10) . .
C12 N4 Pr1 119.2(7) . .
C16 N4 Pr1 120.5(7) . .
C16 N4 C12 119.8(9) . .
C17 N5 Pr1 119.5(7) . .
C21 N5 Pr1 118.6(7) . .
C21 N5 C17 120.5(10) . .
N7 N6 Pr1 121.2(7) . .
C22 N6 Pr1 121.8(7) . .
C22 N6 N7 116.8(9) . .
N6 N7 C23 120.1(10) . .
C24 N8 C22 118.5(11) . .
C37 N9 N10 121.0(10) . .
N9 N10 Pr1 120.0(7) . .
C43 N10 Pr1 122.5(7) . .
C43 N10 N9 117.1(9) . .
C43 N11 C36 118.7(10) . .
C44 N12 Pr1 118.7(7) . .
C44 N12 C48 120.7(9) . .
C48 N12 Pr1 120.1(7) . .
C49 N13 Pr1 118.8(7) . .
C53 N13 Pr1 117.7(8) . .
C53 N13 C49 121.1(10) . .
N15 N14 Pr1 117.8(7) . .
C54 N14 Pr1 121.4(7) . .
C54 N14 N15 120.2(9) . .
C55 N15 N14 119.1(10) . .
C56 N16 C54 115.4(10) . .
O1 N17 O2 115.5(9) . .
O1 N17 O3 128.2(12) . .
O3 N17 O2 116.2(11) . .
O4 N18 Pr2 59.7(5) . .
O4 N18 O5 119.2(9) . .
O5 N18 Pr2 60.3(5) . .
O6 N18 Pr2 173.7(8) . .
O6 N18 O4 119.9(10) . .
O6 N18 O5 120.8(10) . .
O8 N19 O7 116.0(10) . .
O9 N19 O7 123.1(12) . .
O9 N19 O8 120.9(12) . .
O11 N20 O10 115.4(9) . .
O12 N20 O10 121.9(9) . .
O12 N20 O11 122.6(9) . .
H1A C1 H1B 108.0 . .
C2 C1 H1A 109.4 . .
C2 C1 H1B 109.4 . .
C6 C1 H1A 109.4 . .
C6 C1 H1B 109.4 . .
C6 C1 C2 111.3(11) . .
C1 C2 H2A 109.2 . .
C1 C2 H2B 109.2 . .
C1 C2 C3 112.1(10) . .
H2A C2 H2B 107.9 . .
C3 C2 H2A 109.2 . .
C3 C2 H2B 109.2 . .
C4 C3 C2 109.4(10) . .
C4 C3 C9 107.2(10) . .
C4 C3 C10 111.0(11) . .
C9 C3 C2 109.8(11) . .
C9 C3 C10 110.3(10) . .
C10 C3 C2 109.1(10) . .
N3 C4 C3 117.5(11) . .
N3 C4 C5 119.8(11) . .
C5 C4 C3 122.6(12) . .
N1 C5 C4 119.3(11) . .
N1 C5 C6 115.8(10) . .
C4 C5 C6 124.9(11) . .
C1 C6 C7 107.4(10) . .
C1 C6 C8 108.9(11) . .
C5 C6 C1 111.1(10) . .
C5 C6 C7 111.3(11) . .
C5 C6 C8 109.4(10) . .
C8 C6 C7 108.7(10) . .
C6 C7 H7A 109.5 . .
C6 C7 H7B 109.5 . .
C6 C7 H7C 109.5 . .
H7A C7 H7B 109.5 . .
H7A C7 H7C 109.5 . .
H7B C7 H7C 109.5 . .
C6 C8 H8A 109.5 . .
C6 C8 H8B 109.5 . .
C6 C8 H8C 109.5 . .
H8A C8 H8B 109.5 . .
H8A C8 H8C 109.5 . .
H8B C8 H8C 109.5 . .
C3 C9 H9A 109.5 . .
C3 C9 H9B 109.5 . .
C3 C9 H9C 109.5 . .
H9A C9 H9B 109.5 . .
H9A C9 H9C 109.5 . .
H9B C9 H9C 109.5 . .
C3 C10 H10A 109.5 . .
C3 C10 H10B 109.5 . .
C3 C10 H10C 109.5 . .
H10A C10 H10B 109.5 . .
H10A C10 H10C 109.5 . .
H10B C10 H10C 109.5 . .
N2 C11 N3 122.7(11) . .
N2 C11 C12 119.4(11) . .
N3 C11 C12 117.9(10) . .
N4 C12 C11 117.2(10) . .
N4 C12 C13 119.6(11) . .
C13 C12 C11 123.1(11) . .
C12 C13 H13 119.7 . .
C14 C13 C12 120.6(11) . .
C14 C13 H13 119.7 . .
C13 C14 H14 120.7 . .
C13 C14 C15 118.7(10) . .
C15 C14 H14 120.7 . .
C14 C15 H15 120.8 . .
C14 C15 C16 118.4(11) . .
C16 C15 H15 120.8 . .
N4 C16 C15 122.8(11) . .
N4 C16 C17 117.6(9) . .
C15 C16 C17 119.5(11) . .
N5 C17 C16 116.8(10) . .
C18 C17 N5 118.9(11) . .
C18 C17 C16 124.4(10) . .
C17 C18 H18 118.6 . .
C17 C18 C19 122.7(11) . .
C19 C18 H18 118.6 . .
C18 C19 H19 121.8 . .
C18 C19 C20 116.3(11) . .
C20 C19 H19 121.8 . .
C19 C20 H20 119.8 . .
C21 C20 C19 120.4(11) . .
C21 C20 H20 119.8 . .
N5 C21 C20 120.8(11) . .
N5 C21 C22 118.2(11) . .
C20 C21 C22 120.9(11) . .
N6 C22 C21 115.5(10) . .
N8 C22 N6 124.3(11) . .
N8 C22 C21 120.1(11) . .
N7 C23 C24 118.6(10) . .
N7 C23 C28 118.0(11) . .
C24 C23 C28 123.3(11) . .
N8 C24 C23 119.3(11) . .
N8 C24 C25 119.6(12) . .
C23 C24 C25 120.9(11) . .
C24 C25 C26 110.3(11) . .
C24 C25 C31 106.9(11) . .
C31 C25 C26 111.2(12) . .
C32 C25 C24 110.7(12) . .
C32 C25 C26 111.1(12) . .
C32 C25 C31 106.4(13) . .
C25 C26 H26A 108.6 . .
C25 C26 H26B 108.6 . .
H26A C26 H26B 107.6 . .
C27 C26 C25 114.7(12) . .
C27 C26 H26A 108.6 . .
C27 C26 H26B 108.6 . .
C26 C27 C28 115.8(12) . .
C23 C28 C27 107.4(11) . .
C23 C28 C29 112.7(10) . .
C23 C28 C30 105.3(10) . .
C27 C28 C29 110.2(12) . .
C27 C28 C30 111.1(12) . .
C30 C28 C29 110.1(12) . .
C28 C29 H29A 109.5 . .
C28 C29 H29B 109.5 . .
C28 C29 H29C 109.5 . .
H29A C29 H29B 109.5 . .
H29A C29 H29C 109.5 . .
H29B C29 H29C 109.5 . .
C28 C30 H30A 109.5 . .
C28 C30 H30B 109.5 . .
C28 C30 H30C 109.5 . .
H30A C30 H30B 109.5 . .
H30A C30 H30C 109.5 . .
H30B C30 H30C 109.5 . .
C25 C31 H31A 109.5 . .
C25 C31 H31B 109.5 . .
C25 C31 H31C 109.5 . .
H31A C31 H31B 109.5 . .
H31A C31 H31C 109.5 . .
H31B C31 H31C 109.5 . .
C25 C32 H32A 109.5 . .
C25 C32 H32B 109.5 . .
C25 C32 H32C 109.5 . .
H32A C32 H32B 109.5 . .
H32A C32 H32C 109.5 . .
H32B C32 H32C 109.5 . .
H33A C33 H33B 106.7 . .
C34 C33 H33A 107.0 . .
C34 C33 H33B 107.0 . .
C34 C33 C38 121.3(13) . .
C38 C33 H33A 107.0 . .
C38 C33 H33B 107.0 . .
C33 C34 H34A 108.3 . .
C33 C34 H34B 108.3 . .
C33 C34 C35 115.9(15) . .
H34A C34 H34B 107.4 . .
C35 C34 H34A 108.3 . .
C35 C34 H34B 108.3 . .
C36 C35 C34 106.5(12) . .
C36 C35 C41 106.8(12) . .
C41 C35 C34 103.2(14) . .
C42 C35 C34 118.6(17) . .
C42 C35 C36 111.6(15) . .
C42 C35 C41 109.3(15) . .
N11 C36 C35 117.5(11) . .
C37 C36 N11 115.5(11) . .
C37 C36 C35 126.6(12) . .
N9 C37 C36 122.0(11) . .
N9 C37 C38 115.1(11) . .
C36 C37 C38 122.9(11) . .
C33 C38 C37 107.7(11) . .
C33 C38 C39 111.4(12) . .
C33 C38 C40 110.9(13) . .
C39 C38 C37 108.4(11) . .
C39 C38 C40 107.9(11) . .
C40 C38 C37 110.5(11) . .
C38 C39 H39A 109.5 . .
C38 C39 H39B 109.5 . .
C38 C39 H39C 109.5 . .
H39A C39 H39B 109.5 . .
H39A C39 H39C 109.5 . .
H39B C39 H39C 109.5 . .
C38 C40 H40A 109.5 . .
C38 C40 H40B 109.5 . .
C38 C40 H40C 109.5 . .
H40A C40 H40B 109.5 . .
H40A C40 H40C 109.5 . .
H40B C40 H40C 109.5 . .
C35 C41 H41A 109.5 . .
C35 C41 H41B 109.5 . .
C35 C41 H41C 109.5 . .
H41A C41 H41B 109.5 . .
H41A C41 H41C 109.5 . .
H41B C41 H41C 109.5 . .
C35 C42 H42A 109.5 . .
C35 C42 H42B 109.5 . .
C35 C42 H42C 109.5 . .
H42A C42 H42B 109.5 . .
H42A C42 H42C 109.5 . .
H42B C42 H42C 109.5 . .
N10 C43 C44 115.7(10) . .
N11 C43 N10 125.1(11) . .
N11 C43 C44 118.9(10) . .
N12 C44 C43 118.8(10) . .
N12 C44 C45 120.5(11) . .
C45 C44 C43 120.6(11) . .
C44 C45 H45 121.1 . .
C46 C45 C44 117.8(11) . .
C46 C45 H45 121.1 . .
C45 C46 H46 118.6 . .
C47 C46 C45 122.8(11) . .
C47 C46 H46 118.6 . .
C46 C47 H47 121.3 . .
C46 C47 C48 117.4(12) . .
C48 C47 H47 121.3 . .
N12 C48 C47 120.8(11) . .
N12 C48 C49 117.2(9) . .
C47 C48 C49 122.0(11) . .
N13 C49 C48 117.7(10) . .
N13 C49 C50 120.0(10) . .
C50 C49 C48 122.1(10) . .
C49 C50 H50 119.8 . .
C51 C50 C49 120.4(11) . .
C51 C50 H50 119.8 . .
C50 C51 H51 120.4 . .
C50 C51 C52 119.2(12) . .
C52 C51 H51 120.4 . .
C51 C52 H52 121.0 . .
C51 C52 C53 117.9(11) . .
C53 C52 H52 121.0 . .
N13 C53 C52 121.3(10) . .
N13 C53 C54 118.2(11) . .
C52 C53 C54 120.4(10) . .
N14 C54 N16 124.7(10) . .
N14 C54 C53 117.4(10) . .
N16 C54 C53 117.9(11) . .
N15 C55 C56 120.9(10) . .
N15 C55 C60 116.6(11) . .
C56 C55 C60 122.5(11) . .
N16 C56 C55 119.3(10) . .
N16 C56 C57 117.2(11) . .
C55 C56 C57 123.3(11) . .
C56 C57 C58 111.3(11) . .
C56 C57 C63 106.6(11) . .
C56 C57 C64 111.6(11) . .
C58 C57 C63 112.7(11) . .
C58 C57 C64 109.7(11) . .
C63 C57 C64 104.8(12) . .
C57 C58 H58A 109.2 . .
C57 C58 H58B 109.2 . .
C57 C58 C59 111.9(11) . .
H58A C58 H58B 107.9 . .
C59 C58 H58A 109.2 . .
C59 C58 H58B 109.2 . .
C58 C59 H59A 108.8 . .
C58 C59 H59B 108.8 . .
C58 C59 C60 113.6(11) . .
H59A C59 H59B 107.7 . .
C60 C59 H59A 108.8 . .
C60 C59 H59B 108.8 . .
C55 C60 C59 110.8(11) . .
C55 C60 C62 108.1(11) . .
C61 C60 C55 113.0(11) . .
C61 C60 C59 109.3(12) . .
C61 C60 C62 105.6(12) . .
C62 C60 C59 109.9(11) . .
C60 C61 H61A 109.5 . .
C60 C61 H61B 109.5 . .
C60 C61 H61C 109.5 . .
H61A C61 H61B 109.5 . .
H61A C61 H61C 109.5 . .
H61B C61 H61C 109.5 . .
C60 C62 H62A 109.5 . .
C60 C62 H62B 109.5 . .
C60 C62 H62C 109.5 . .
H62A C62 H62B 109.5 . .
H62A C62 H62C 109.5 . .
H62B C62 H62C 109.5 . .
C57 C63 H63A 109.5 . .
C57 C63 H63B 109.5 . .
C57 C63 H63C 109.5 . .
H63A C63 H63B 109.5 . .
H63A C63 H63C 109.5 . .
H63B C63 H63C 109.5 . .
C57 C64 H64A 109.5 . .
C57 C64 H64B 109.5 . .
C57 C64 H64C 109.5 . .
H64A C64 H64B 109.5 . .
H64A C64 H64C 109.5 . .
H64B C64 H64C 109.5 . .
N22 C65 C66 178.6(16) . .
C65 C66 H66A 109.5 . .
C65 C66 H66B 109.5 . .
C65 C66 H66C 109.5 . .
H66A C66 H66B 109.5 . .
H66A C66 H66C 109.5 . .
H66B C66 H66C 109.5 . .
N23 C67 C68 170(2) . .
C67 C68 H68A 109.5 . .
C67 C68 H68B 109.5 . .
C67 C68 H68C 109.5 . .
H68A C68 H68B 109.5 . .
H68A C68 H68C 109.5 . .
H68B C68 H68C 109.5 . .
N24 C69 C70 170(2) . .
C69 C70 H70A 109.5 . .
C69 C70 H70B 109.5 . .
C69 C70 H70C 109.5 . .
H70A C70 H70B 109.5 . .
H70A C70 H70C 109.5 . .
H70B C70 H70C 109.5 . .
O13 N21 O14 120.6(16) . .
O13 N21 O15 121.1(16) . .
O14 N21 O15 118.2(15) . .

loop_
_geom_bond_atom_site_label_1
_geom_bond_atom_site_label_2
_geom_bond_distance
_geom_bond_site_symmetry_2
Pr1 O1 2.606(8) .
Pr1 O2 2.625(8) .
Pr1 N2 2.654(9) .
Pr1 N4 2.645(9) .
Pr1 N5 2.663(10) .
Pr1 N6 2.595(9) .
Pr1 N10 2.579(9) .
Pr1 N12 2.650(9) .
Pr1 N13 2.684(9) .
Pr1 N14 2.597(9) .
Pr2 O4 2.614(7) 3_556
Pr2 O4 2.614(7) .
Pr2 O5 2.627(8) 3_556
Pr2 O5 2.627(8) .
Pr2 O7 2.627(8) 3_556
Pr2 O7 2.627(8) .
Pr2 O8 2.602(8) .
Pr2 O8 2.602(8) 3_556
Pr2 O10 2.651(8) .
Pr2 O10 2.651(8) 3_556
Pr2 O11 2.581(8) 3_556
Pr2 O11 2.581(8) .
O1 N17 1.215(13) .
O2 N17 1.332(14) .
O3 N17 1.269(12) .
O4 N18 1.269(12) .
O5 N18 1.273(13) .
O6 N18 1.255(11) .
O7 N19 1.298(13) .
O8 N19 1.287(13) .
O9 N19 1.193(13) .
O10 N20 1.285(11) .
O11 N20 1.283(11) .
O12 N20 1.244(11) .
N1 N2 1.306(12) .
N1 C5 1.360(14) .
N2 C11 1.293(13) .
N3 C4 1.305(15) .
N3 C11 1.384(14) .
N4 C12 1.363(14) .
N4 C16 1.334(14) .
N5 C17 1.360(13) .
N5 C21 1.324(14) .
N6 N7 1.346(12) .
N6 C22 1.341(15) .
N7 C23 1.348(14) .
N8 C22 1.339(14) .
N8 C24 1.286(14) .
N9 N10 1.351(13) .
N9 C37 1.312(15) .
N10 C43 1.350(13) .
N11 C36 1.414(15) .
N11 C43 1.287(14) .
N12 C44 1.342(14) .
N12 C48 1.360(14) .
N13 C49 1.337(13) .
N13 C53 1.305(14) .
N14 N15 1.323(12) .
N14 C54 1.308(15) .
N15 C55 1.317(14) .
N16 C54 1.358(14) .
N16 C56 1.350(14) .
N22 C65 1.155(14) .
N23 C67 1.21(2) .
N24 C69 1.115(19) .
C1 H1A 0.9900 .
C1 H1B 0.9900 .
C1 C2 1.528(17) .
C1 C6 1.525(16) .
C2 H2A 0.9900 .
C2 H2B 0.9900 .
C2 C3 1.578(17) .
C3 C4 1.493(16) .
C3 C9 1.520(17) .
C3 C10 1.537(17) .
C4 C5 1.409(16) .
C5 C6 1.490(16) .
C6 C7 1.538(17) .
C6 C8 1.530(15) .
C7 H7A 0.9800 .
C7 H7B 0.9800 .
C7 H7C 0.9800 .
C8 H8A 0.9800 .
C8 H8B 0.9800 .
C8 H8C 0.9800 .
C9 H9A 0.9800 .
C9 H9B 0.9800 .
C9 H9C 0.9800 .
C10 H10A 0.9800 .
C10 H10B 0.9800 .
C10 H10C 0.9800 .
C11 C12 1.426(16) .
C12 C13 1.404(15) .
C13 H13 0.9500 .
C13 C14 1.384(16) .
C14 H14 0.9500 .
C14 C15 1.389(17) .
C15 H15 0.9500 .
C15 C16 1.396(15) .
C16 C17 1.488(15) .
C17 C18 1.353(16) .
C18 H18 0.9500 .
C18 C19 1.369(16) .
C19 H19 0.9500 .
C19 C20 1.380(16) .
C20 H20 0.9500 .
C20 C21 1.371(16) .
C21 C22 1.482(16) .
C23 C24 1.440(17) .
C23 C28 1.495(15) .
C24 C25 1.512(17) .
C25 C26 1.522(17) .
C25 C31 1.519(17) .
C25 C32 1.50(2) .
C26 H26A 0.9900 .
C26 H26B 0.9900 .
C26 C27 1.45(2) .
C27 C28 1.530(17) .
C28 C29 1.548(18) .
C28 C30 1.547(17) .
C29 H29A 0.9800 .
C29 H29B 0.9800 .
C29 H29C 0.9800 .
C30 H30A 0.9800 .
C30 H30B 0.9800 .
C30 H30C 0.9800 .
C31 H31A 0.9800 .
C31 H31B 0.9800 .
C31 H31C 0.9800 .
C32 H32A 0.9800 .
C32 H32B 0.9800 .
C32 H32C 0.9800 .
C33 H33A 0.9900 .
C33 H33B 0.9900 .
C33 C34 1.38(2) .
C33 C38 1.479(17) .
C34 H34A 0.9900 .
C34 H34B 0.9900 .
C34 C35 1.59(2) .
C35 C36 1.468(17) .
C35 C41 1.57(2) .
C35 C42 1.47(2) .
C36 C37 1.396(16) .
C37 C38 1.543(17) .
C38 C39 1.499(18) .
C38 C40 1.506(18) .
C39 H39A 0.9800 .
C39 H39B 0.9800 .
C39 H39C 0.9800 .
C40 H40A 0.9800 .
C40 H40B 0.9800 .
C40 H40C 0.9800 .
C41 H41A 0.9800 .
C41 H41B 0.9800 .
C41 H41C 0.9800 .
C42 H42A 0.9800 .
C42 H42B 0.9800 .
C42 H42C 0.9800 .
C43 C44 1.455(16) .
C44 C45 1.412(14) .
C45 H45 0.9500 .
C45 C46 1.378(17) .
C46 H46 0.9500 .
C46 C47 1.353(16) .
C47 H47 0.9500 .
C47 C48 1.417(15) .
C48 C49 1.477(15) .
C49 C50 1.390(16) .
C50 H50 0.9500 .
C50 C51 1.363(16) .
C51 H51 0.9500 .
C51 C52 1.376(16) .
C52 H52 0.9500 .
C52 C53 1.422(16) .
C53 C54 1.473(15) .
C55 C56 1.411(17) .
C55 C60 1.510(16) .
C56 C57 1.487(16) .
C57 C58 1.526(16) .
C57 C63 1.532(16) .
C57 C64 1.54(2) .
C58 H58A 0.9900 .
C58 H58B 0.9900 .
C58 C59 1.533(18) .
C59 H59A 0.9900 .
C59 H59B 0.9900 .
C59 C60 1.534(16) .
C60 C61 1.481(18) .
C60 C62 1.528(16) .
C61 H61A 0.9800 .
C61 H61B 0.9800 .
C61 H61C 0.9800 .
C62 H62A 0.9800 .
C62 H62B 0.9800 .
C62 H62C 0.9800 .
C63 H63A 0.9800 .
C63 H63B 0.9800 .
C63 H63C 0.9800 .
C64 H64A 0.9800 .
C64 H64B 0.9800 .
C64 H64C 0.9800 .
C65 C66 1.457(16) .
C66 H66A 0.9800 .
C66 H66B 0.9800 .
C66 H66C 0.9800 .
C67 C68 1.30(2) .
C68 H68A 0.9800 .
C68 H68B 0.9800 .
C68 H68C 0.9800 .
C69 C70 1.44(3) .
C70 H70A 0.9800 .
C70 H70B 0.9800 .
C70 H70C 0.9800 .
N21 O13 1.128(16) .
N21 O14 1.164(16) .
N21 O15 1.183(17) .

loop_
_geom_torsion_atom_site_label_1
_geom_torsion_atom_site_label_2
_geom_torsion_atom_site_label_3
_geom_torsion_atom_site_label_4
_geom_torsion
_geom_torsion_site_symmetry_1
Pr1 O1 N17 O2 6.1(12) .
Pr1 O1 N17 O3 -177.6(12) .
Pr1 O2 N17 O1 -6.0(11) .
Pr1 O2 N17 O3 177.2(9) .
Pr1 N2 C11 N3 -174.1(8) .
Pr1 N2 C11 C12 4.0(14) .
Pr1 N4 C12 C11 -16.9(13) .
Pr1 N4 C12 C13 167.2(8) .
Pr1 N4 C16 C15 -168.7(8) .
Pr1 N4 C16 C17 16.8(13) .
Pr1 N5 C17 C16 -15.4(12) .
Pr1 N5 C17 C18 164.2(8) .
Pr1 N5 C21 C20 -163.5(8) .
Pr1 N5 C21 C22 16.2(13) .
Pr1 N6 N7 C23 -168.8(8) .
Pr1 N6 C22 N8 158.9(9) .
Pr1 N6 C22 C21 -17.4(14) .
Pr1 N10 C43 N11 -173.0(9) .
Pr1 N10 C43 C44 13.6(14) .
Pr1 N12 C44 C43 -11.7(13) .
Pr1 N12 C44 C45 170.1(8) .
Pr1 N12 C48 C47 -168.0(8) .
Pr1 N12 C48 C49 13.6(13) .
Pr1 N13 C49 C48 -20.5(13) .
Pr1 N13 C49 C50 164.5(9) .
Pr1 N13 C53 C52 -165.6(9) .
Pr1 N13 C53 C54 17.1(14) .
Pr1 N14 N15 C55 -168.8(8) .
Pr1 N14 C54 N16 163.8(9) .
Pr1 N14 C54 C53 -14.5(14) .
Pr2 O4 N18 O5 10.3(11) .
Pr2 O4 N18 O6 -172.7(9) .
Pr2 O5 N18 O4 -10.2(10) .
Pr2 O5 N18 O6 172.8(9) .
Pr2 O7 N19 O8 6.6(9) .
Pr2 O7 N19 O9 -173.4(10) .
Pr2 O8 N19 O7 -6.7(9) .
Pr2 O8 N19 O9 173.3(9) .
Pr2 O10 N20 O11 5.5(9) .
Pr2 O10 N20 O12 -172.9(10) .
Pr2 O11 N20 O10 -5.7(10) .
Pr2 O11 N20 O12 172.7(10) .
O1 Pr1 O2 N17 3.4(6) .
O1 Pr1 N2 N1 -52.5(9) .
O1 Pr1 N2 C11 123.7(8) .
O1 Pr1 N4 C12 -114.8(8) .
O1 Pr1 N4 C16 56.8(9) .
O1 Pr1 N5 C17 -123.9(8) .
O1 Pr1 N5 C21 42.5(8) .
O1 Pr1 N6 N7 77.0(8) .
O1 Pr1 N6 C22 -98.3(9) .
O1 Pr1 N10 N9 -126.5(8) .
O1 Pr1 N10 C43 46.5(11) .
O1 Pr1 N12 C44 -131.5(8) .
O1 Pr1 N12 C48 40.6(8) .
O1 Pr1 N13 C49 -91.3(8) .
O1 Pr1 N13 C53 71.4(8) .
O1 Pr1 N14 N15 121.0(9) .
O1 Pr1 N14 C54 -50.9(9) .
O2 Pr1 O1 N17 -3.7(7) .
O2 Pr1 N2 N1 -127.9(7) .
O2 Pr1 N2 C11 48.3(10) .
O2 Pr1 N4 C12 -134.3(8) .
O2 Pr1 N4 C16 37.3(8) .
O2 Pr1 N5 C17 -95.9(8) .
O2 Pr1 N5 C21 70.5(8) .
O2 Pr1 N6 N7 128.0(8) .
O2 Pr1 N6 C22 -47.3(9) .
O2 Pr1 N10 N9 -55.1(9) .
O2 Pr1 N10 C43 117.9(9) .
O2 Pr1 N12 C44 -111.6(8) .
O2 Pr1 N12 C48 60.6(9) .
O2 Pr1 N13 C49 -119.7(8) .
O2 Pr1 N13 C53 43.1(9) .
O2 Pr1 N14 N15 70.3(8) .
O2 Pr1 N14 C54 -101.5(9) .
O4 Pr2 O4 N18 104(4) 3_556
O4 Pr2 O5 N18 5.7(6) .
O4 Pr2 O5 N18 -174.3(6) 3_556
O4 Pr2 O7 N19 96.2(6) .
O4 Pr2 O7 N19 -83.8(6) 3_556
O4 Pr2 O8 N19 -96.7(6) .
O4 Pr2 O8 N19 83.3(6) 3_556
O4 Pr2 O10 N20 24.8(7) 3_556
O4 Pr2 O10 N20 -155.2(7) .
O4 Pr2 O11 N20 -146.6(7) 3_556
O4 Pr2 O11 N20 33.4(7) .
O4 Pr2 N18 O4 180.0 3_556
O4 Pr2 N18 O5 -169.6(11) .
O4 Pr2 N18 O5 10.4(11) 3_556
O4 Pr2 N18 O6 -91(8) 3_556
O4 Pr2 N18 O6 89(8) .
O5 Pr2 O4 N18 -5.7(6) .
O5 Pr2 O4 N18 174.3(6) 3_556
O5 Pr2 O5 N18 157(4) 3_556
O5 Pr2 O7 N19 76.2(6) .
O5 Pr2 O7 N19 -103.8(6) 3_556
O5 Pr2 O8 N19 -73.1(6) .
O5 Pr2 O8 N19 106.9(6) 3_556
O5 Pr2 O10 N20 -27.6(7) 3_556
O5 Pr2 O10 N20 152.4(7) .
O5 Pr2 O11 N20 -21.5(7) .
O5 Pr2 O11 N20 158.5(7) 3_556
O5 Pr2 N18 O4 169.6(11) .
O5 Pr2 N18 O4 -10.4(11) 3_556
O5 Pr2 N18 O5 180.0 3_556
O5 Pr2 N18 O6 -102(8) .
O5 Pr2 N18 O6 78(8) 3_556
O7 Pr2 O4 N18 -30.0(7) .
O7 Pr2 O4 N18 150.0(7) 3_556
O7 Pr2 O5 N18 -19.1(7) 3_556
O7 Pr2 O5 N18 160.9(7) .
O7 Pr2 O7 N19 -124(10) 3_556
O7 Pr2 O8 N19 -176.1(5) 3_556
O7 Pr2 O8 N19 3.9(5) .
O7 Pr2 O10 N20 -100.2(6) 3_556
O7 Pr2 O10 N20 79.8(6) .
O7 Pr2 O11 N20 -70.5(6) .
O7 Pr2 O11 N20 109.5(6) 3_556
O7 Pr2 N18 O4 -27.7(6) 3_556
O7 Pr2 N18 O4 152.3(6) .
O7 Pr2 N18 O5 162.6(6) 3_556
O7 Pr2 N18 O5 -17.4(6) .
O7 Pr2 N18 O6 -119(8) .
O7 Pr2 N18 O6 61(8) 3_556
O8 Pr2 O4 N18 23.5(7) .
O8 Pr2 O4 N18 -156.5(7) 3_556
O8 Pr2 O5 N18 -144.7(7) .
O8 Pr2 O5 N18 35.3(7) 3_556
O8 Pr2 O7 N19 -3.9(5) .
O8 Pr2 O7 N19 176.2(5) 3_556
O8 Pr2 O8 N19 51(10) 3_556
O8 Pr2 O10 N20 -81.9(6) 3_556
O8 Pr2 O10 N20 98.1(6) .
O8 Pr2 O11 N20 -95.4(6) .
O8 Pr2 O11 N20 84.6(6) 3_556
O8 Pr2 N18 O4 21.8(7) 3_556
O8 Pr2 N18 O4 -158.2(7) .
O8 Pr2 N18 O5 -147.8(6) 3_556
O8 Pr2 N18 O5 32.2(6) .
O8 Pr2 N18 O6 -70(8) .
O8 Pr2 N18 O6 110(8) 3_556
O10 Pr2 O4 N18 97.8(6) 3_556
O10 Pr2 O4 N18 -82.2(6) .
O10 Pr2 O5 N18 90.8(6) .
O10 Pr2 O5 N18 -89.2(6) 3_556
O10 Pr2 O7 N19 153.3(6) .
O10 Pr2 O7 N19 -26.7(6) 3_556
O10 Pr2 O8 N19 -18.0(7) .
O10 Pr2 O8 N19 162.0(7) 3_556
O10 Pr2 O10 N20 -143(3) 3_556
O10 Pr2 O11 N20 3.3(6) .
O10 Pr2 O11 N20 -176.7(6) 3_556
O10 Pr2 N18 O4 89.6(7) .
O10 Pr2 N18 O4 -90.4(7) 3_556
O10 Pr2 N18 O5 -80.0(6) .
O10 Pr2 N18 O5 100.0(6) 3_556
O10 Pr2 N18 O6 -2(8) 3_556
O10 Pr2 N18 O6 178(100) .
O11 Pr2 O4 N18 74.5(6) 3_556
O11 Pr2 O4 N18 -105.5(6) .
O11 Pr2 O5 N18 -69.3(6) 3_556
O11 Pr2 O5 N18 110.7(6) .
O11 Pr2 O7 N19 -153.0(6) .
O11 Pr2 O7 N19 27.0(6) 3_556
O11 Pr2 O8 N19 -145.3(7) 3_556
O11 Pr2 O8 N19 34.7(7) .
O11 Pr2 O10 N20 -3.3(6) .
O11 Pr2 O10 N20 176.7(6) 3_556
O11 Pr2 O11 N20 148.9(17) 3_556
O11 Pr2 N18 O4 -92.2(7) 3_556
O11 Pr2 N18 O4 87.8(7) .
O11 Pr2 N18 O5 -81.8(7) .
O11 Pr2 N18 O5 98.2(7) 3_556
O11 Pr2 N18 O6 -4(8) 3_556
O11 Pr2 N18 O6 176(8) .
N1 N2 C11 N3 1.9(17) .
N1 N2 C11 C12 -180.0(10) .
N1 C5 C6 C1 164.6(11) .
N1 C5 C6 C7 45.0(14) .
N1 C5 C6 C8 -75.1(13) .
N2 Pr1 O1 N17 -127.5(8) .
N2 Pr1 O2 N17 119.2(7) .
N2 Pr1 N4 C12 12.9(8) .
N2 Pr1 N4 C16 -175.5(9) .
N2 Pr1 N5 C17 37.9(9) .
N2 Pr1 N5 C21 -155.7(8) .
N2 Pr1 N6 N7 -65.9(10) .
N2 Pr1 N6 C22 118.8(9) .
N2 Pr1 N10 N9 90.6(8) .
N2 Pr1 N10 C43 -96.4(9) .
N2 Pr1 N12 C44 92.0(8) .
N2 Pr1 N12 C48 -95.8(8) .
N2 Pr1 N13 C49 101.7(8) .
N2 Pr1 N13 C53 -95.5(8) .
N2 Pr1 N14 N15 -91.0(8) .
N2 Pr1 N14 C54 97.2(9) .
N2 N1 C5 C4 -3.0(17) .
N2 N1 C5 C6 176.5(10) .
N2 C11 C12 N4 8.6(16) .
N2 C11 C12 C13 -175.6(11) .
N3 C4 C5 N1 1.0(18) .
N3 C4 C5 C6 -178.5(11) .
N3 C11 C12 N4 -173.1(10) .
N3 C11 C12 C13 2.6(17) .
N4 Pr1 O1 N17 -30.1(9) .
N4 Pr1 O2 N17 166.5(7) .
N4 Pr1 N2 N1 175.2(9) .
N4 Pr1 N2 C11 -8.6(8) .
N4 Pr1 N5 C17 16.4(7) .
N4 Pr1 N5 C21 -177.3(9) .
N4 Pr1 N6 N7 -146.8(7) .
N4 Pr1 N6 C22 37.9(10) .
N4 Pr1 N10 N9 27.4(8) .
N4 Pr1 N10 C43 -159.6(10) .
N4 Pr1 N12 C44 55.7(9) .
N4 Pr1 N12 C48 -132.2(8) .
N4 Pr1 N13 C49 135.7(8) .
N4 Pr1 N13 C53 -61.6(9) .
N4 Pr1 N14 N15 -27.8(8) .
N4 Pr1 N14 C54 160.3(10) .
N4 C12 C13 C14 2.3(17) .
N4 C16 C17 N5 -0.7(15) .
N4 C16 C17 C18 179.7(11) .
N5 Pr1 O1 N17 29.5(8) .
N5 Pr1 O2 N17 -138.8(7) .
N5 Pr1 N2 N1 153.5(7) .
N5 Pr1 N2 C11 -30.3(9) .
N5 Pr1 N4 C12 171.4(9) .
N5 Pr1 N4 C16 -17.0(7) .
N5 Pr1 N6 N7 -166.9(9) .
N5 Pr1 N6 C22 17.9(9) .
N5 Pr1 N10 N9 -36.4(8) .
N5 Pr1 N10 C43 136.6(9) .
N5 Pr1 N12 C44 -24.4(9) .
N5 Pr1 N12 C48 147.8(8) .
N5 Pr1 N13 C49 -108.8(12) .
N5 Pr1 N13 C53 53.9(14) .
N5 Pr1 N14 N15 24.0(9) .
N5 Pr1 N14 C54 -147.8(9) .
N5 C17 C18 C19 3.4(18) .
N5 C21 C22 N6 0.2(16) .
N5 C21 C22 N8 -176.3(11) .
N6 Pr1 O1 N17 83.1(8) .
N6 Pr1 O2 N17 -73.4(7) .
N6 Pr1 N2 N1 73.1(9) .
N6 Pr1 N2 C11 -110.7(9) .
N6 Pr1 N4 C12 151.3(8) .
N6 Pr1 N4 C16 -37.1(9) .
N6 Pr1 N5 C17 176.6(9) .
N6 Pr1 N5 C21 -17.0(8) .
N6 Pr1 N10 N9 -101.0(9) .
N6 Pr1 N10 C43 72.0(9) .
N6 Pr1 N12 C44 -62.7(8) .
N6 Pr1 N12 C48 109.5(8) .
N6 Pr1 N13 C49 -40.9(9) .
N6 Pr1 N13 C53 121.9(8) .
N6 Pr1 N14 N15 95.9(9) .
N6 Pr1 N14 C54 -75.9(11) .
N6 N7 C23 C24 6.3(16) .
N6 N7 C23 C28 -169.7(10) .
N7 N6 C22 N8 -16.6(18) .
N7 N6 C22 C21 167.1(10) .
N7 C23 C24 N8 -11.3(17) .
N7 C23 C24 C25 163.8(11) .
N7 C23 C28 C27 -154.5(12) .
N7 C23 C28 C29 -33.0(16) .
N7 C23 C28 C30 87.1(14) .
N8 C24 C25 C26 -160.8(12) .
N8 C24 C25 C31 78.1(15) .
N8 C24 C25 C32 -37.4(17) .
N9 N10 C43 N11 0.2(18) .
N9 N10 C43 C44 -173.2(10) .
N9 C37 C38 C33 -172.5(13) .
N9 C37 C38 C39 66.9(14) .
N9 C37 C38 C40 -51.3(17) .
N10 Pr1 O1 N17 108.8(8) .
N10 Pr1 O2 N17 -118.3(7) .
N10 Pr1 N2 N1 91.9(8) .
N10 Pr1 N2 C11 -91.9(9) .
N10 Pr1 N4 C12 92.3(8) .
N10 Pr1 N4 C16 -96.1(8) .
N10 Pr1 N5 C17 99.6(8) .
N10 Pr1 N5 C21 -94.0(8) .
N10 Pr1 N6 N7 -85.1(8) .
N10 Pr1 N6 C22 99.7(10) .
N10 Pr1 N12 C44 12.6(8) .
N10 Pr1 N12 C48 -175.3(9) .
N10 Pr1 N13 C49 40.3(9) .
N10 Pr1 N13 C53 -157.0(8) .
N10 Pr1 N14 N15 -70.7(10) .
N10 Pr1 N14 C54 117.5(9) .
N10 N9 C37 C36 -2(2) .
N10 N9 C37 C38 178.4(11) .
N10 C43 C44 N12 -0.7(16) .
N10 C43 C44 C45 177.6(11) .
N11 C36 C37 N9 7.7(19) .
N11 C36 C37 C38 -173.0(11) .
N11 C43 C44 N12 -174.5(11) .
N11 C43 C44 C45 3.7(17) .
N12 Pr1 O1 N17 158.7(8) .
N12 Pr1 O2 N17 -23.7(8) .
N12 Pr1 N2 N1 27.9(8) .
N12 Pr1 N2 C11 -155.9(9) .
N12 Pr1 N4 C12 54.1(9) .
N12 Pr1 N4 C16 -134.3(7) .
N12 Pr1 N5 C17 133.1(7) .
N12 Pr1 N5 C21 -60.6(9) .
N12 Pr1 N6 N7 -20.9(8) .
N12 Pr1 N6 C22 163.8(10) .
N12 Pr1 N10 N9 173.4(9) .
N12 Pr1 N10 C43 -13.7(8) .
N12 Pr1 N13 C49 18.9(8) .
N12 Pr1 N13 C53 -178.4(9) .
N12 Pr1 N14 N15 -153.7(8) .
N12 Pr1 N14 C54 34.4(10) .
N12 C44 C45 C46 -0.2(17) .
N12 C48 C49 N13 4.8(16) .
N12 C48 C49 C50 179.7(11) .
N13 Pr1 O1 N17 -145.6(8) .
N13 Pr1 O2 N17 37.8(7) .
N13 Pr1 N2 N1 -35.7(7) .
N13 Pr1 N2 C11 140.5(9) .
N13 Pr1 N4 C12 -25.0(10) .
N13 Pr1 N4 C16 146.6(7) .
N13 Pr1 N5 C17 -108.0(12) .
N13 Pr1 N5 C21 58.4(14) .
N13 Pr1 N6 N7 30.0(9) .
N13 Pr1 N6 C22 -145.3(9) .
N13 Pr1 N10 N9 152.0(8) .
N13 Pr1 N10 C43 -35.0(10) .
N13 Pr1 N12 C44 171.5(9) .
N13 Pr1 N12 C48 -16.3(8) .
N13 Pr1 N14 N15 -172.3(9) .
N13 Pr1 N14 C54 15.9(9) .
N13 C49 C50 C51 -1.4(19) .
N13 C53 C54 N14 -2.5(17) .
N13 C53 C54 N16 179.1(11) .
N14 Pr1 O1 N17 -81.0(8) .
N14 Pr1 O2 N17 90.8(7) .
N14 Pr1 N2 N1 -99.8(8) .
N14 Pr1 N2 C11 76.4(8) .
N14 Pr1 N4 C12 -64.4(8) .
N14 Pr1 N4 C16 107.2(8) .
N14 Pr1 N5 C17 -44.5(8) .
N14 Pr1 N5 C21 121.9(8) .
N14 Pr1 N6 N7 102.9(9) .
N14 Pr1 N6 C22 -72.4(11) .
N14 Pr1 N10 N9 70.5(10) .
N14 Pr1 N10 C43 -116.6(9) .
N14 Pr1 N12 C44 153.0(8) .
N14 Pr1 N12 C48 -34.8(9) .
N14 Pr1 N13 C49 -179.4(9) .
N14 Pr1 N13 C53 -16.6(8) .
N14 N15 C55 C56 2.9(17) .
N14 N15 C55 C60 -176.4(11) .
N15 N14 C54 N16 -7.8(18) .
N15 N14 C54 C53 173.9(10) .
N15 C55 C56 N16 -4.8(18) .
N15 C55 C56 C57 168.8(11) .
N15 C55 C60 C59 -160.3(11) .
N15 C55 C60 C61 -37.3(16) .
N15 C55 C60 C62 79.2(14) .
N16 C56 C57 C58 -161.8(11) .
N16 C56 C57 C63 75.0(14) .
N16 C56 C57 C64 -38.9(15) .
C1 C2 C3 C4 46.9(15) .
C1 C2 C3 C9 -70.5(13) .
C1 C2 C3 C10 168.5(11) .
C2 C1 C6 C5 44.5(14) .
C2 C1 C6 C7 166.5(11) .
C2 C1 C6 C8 -76.0(13) .
C2 C3 C4 N3 163.5(11) .
C2 C3 C4 C5 -17.8(17) .
C3 C4 C5 N1 -177.6(11) .
C3 C4 C5 C6 2.9(19) .
C4 N3 C11 N2 -3.8(17) .
C4 N3 C11 C12 178.0(11) .
C4 C5 C6 C1 -15.8(17) .
C4 C5 C6 C7 -135.5(12) .
C4 C5 C6 C8 104.4(13) .
C5 N1 N2 Pr1 177.7(8) .
C5 N1 N2 C11 1.6(16) .
C6 C1 C2 C3 -62.7(14) .
C9 C3 C4 N3 -77.4(14) .
C9 C3 C4 C5 101.2(14) .
C10 C3 C4 N3 43.1(15) .
C10 C3 C4 C5 -138.2(12) .
C11 N3 C4 C3 -179.0(11) .
C11 N3 C4 C5 2.3(17) .
C11 C12 C13 C14 -173.3(11) .
C12 N4 C16 C15 2.9(17) .
C12 N4 C16 C17 -171.7(10) .
C12 C13 C14 C15 1.5(18) .
C13 C14 C15 C16 -3.2(18) .
C14 C15 C16 N4 1.1(17) .
C14 C15 C16 C17 175.5(11) .
C15 C16 C17 N5 -175.4(10) .
C15 C16 C17 C18 5.0(17) .
C16 N4 C12 C11 171.4(10) .
C16 N4 C12 C13 -4.5(17) .
C16 C17 C18 C19 -177.1(11) .
C17 N5 C21 C20 2.7(17) .
C17 N5 C21 C22 -177.6(10) .
C17 C18 C19 C20 -5.3(19) .
C18 C19 C20 C21 5.8(18) .
C19 C20 C21 N5 -4.8(18) .
C19 C20 C21 C22 175.5(11) .
C20 C21 C22 N6 179.9(11) .
C20 C21 C22 N8 3.4(18) .
C21 N5 C17 C16 178.5(10) .
C21 N5 C17 C18 -1.9(16) .
C22 N6 N7 C23 6.7(15) .
C22 N8 C24 C23 2.6(17) .
C22 N8 C24 C25 -172.6(11) .
C23 C24 C25 C26 24.1(17) .
C23 C24 C25 C31 -96.9(14) .
C23 C24 C25 C32 147.5(12) .
C24 N8 C22 N6 11.7(18) .
C24 N8 C22 C21 -172.1(11) .
C24 C23 C28 C27 29.6(16) .
C24 C23 C28 C29 151.2(12) .
C24 C23 C28 C30 -88.8(15) .
C24 C25 C26 C27 -42.9(17) .
C25 C26 C27 C28 59.2(18) .
C26 C27 C28 C23 -48.5(16) .
C26 C27 C28 C29 -171.6(12) .
C26 C27 C28 C30 66.1(16) .
C28 C23 C24 N8 164.5(11) .
C28 C23 C24 C25 -20.4(18) .
C31 C25 C26 C27 75.6(16) .
C32 C25 C26 C27 -166.1(13) .
C33 C34 C35 C36 -40(2) .
C33 C34 C35 C41 -152.3(16) .
C33 C34 C35 C42 87(2) .
C34 C33 C38 C37 -36(2) .
C34 C33 C38 C39 82.9(19) .
C34 C33 C38 C40 -156.9(17) .
C34 C35 C36 N11 -173.1(13) .
C34 C35 C36 C37 15(2) .
C35 C36 C37 N9 179.3(14) .
C35 C36 C37 C38 -1(2) .
C36 N11 C43 N10 5.6(19) .
C36 N11 C43 C44 178.8(10) .
C36 C37 C38 C33 8.2(18) .
C36 C37 C38 C39 -112.4(14) .
C36 C37 C38 C40 129.5(14) .
C37 N9 N10 Pr1 171.5(9) .
C37 N9 N10 C43 -1.9(17) .
C38 C33 C34 C35 55(3) .
C41 C35 C36 N11 -63.4(17) .
C41 C35 C36 C37 125.2(15) .
C42 C35 C36 N11 56(2) .
C42 C35 C36 C37 -115.4(19) .
C43 N11 C36 C35 178.5(13) .
C43 N11 C36 C37 -9.1(17) .
C43 C44 C45 C46 -178.4(11) .
C44 N12 C48 C47 3.9(17) .
C44 N12 C48 C49 -174.4(10) .
C44 C45 C46 C47 0.5(18) .
C45 C46 C47 C48 1.3(18) .
C46 C47 C48 N12 -3.5(17) .
C46 C47 C48 C49 174.7(11) .
C47 C48 C49 N13 -173.5(11) .
C47 C48 C49 C50 1.3(18) .
C48 N12 C44 C43 176.2(10) .
C48 N12 C44 C45 -2.0(17) .
C48 C49 C50 C51 -176.2(12) .
C49 N13 C53 C52 -3.2(18) .
C49 N13 C53 C54 179.5(10) .
C49 C50 C51 C52 1(2) .
C50 C51 C52 C53 -2(2) .
C51 C52 C53 N13 3.1(19) .
C51 C52 C53 C54 -179.7(12) .
C52 C53 C54 N14 -179.8(11) .
C52 C53 C54 N16 1.8(17) .
C53 N13 C49 C48 177.3(11) .
C53 N13 C49 C50 2.4(17) .
C54 N14 N15 C55 3.1(17) .
C54 N16 C56 C55 0.6(16) .
C54 N16 C56 C57 -173.4(11) .
C55 C56 C57 C58 24.5(17) .
C55 C56 C57 C63 -98.7(14) .
C55 C56 C57 C64 147.4(12) .
C56 N16 C54 N14 5.7(17) .
C56 N16 C54 C53 -176.0(10) .
C56 C55 C60 C59 20.4(17) .
C56 C55 C60 C61 143.4(13) .
C56 C55 C60 C62 -100.1(14) .
C56 C57 C58 C59 -46.6(15) .
C57 C58 C59 C60 58.9(14) .
C58 C59 C60 C55 -43.4(15) .
C58 C59 C60 C61 -168.5(11) .
C58 C59 C60 C62 76.1(14) .
C60 C55 C56 N16 174.5(11) .
C60 C55 C56 C57 -11.9(19) .
C63 C57 C58 C59 73.2(15) .
C64 C57 C58 C59 -170.5(11) .

loop_
_diffrn_oxdiff_twin_id
_diffrn_oxdiff_twin_ratio
_diffrn_oxdiff_twin_reflns_isolated
_diffrn_oxdiff_twin_reflns_overlapped
1 0.5134 4822 35925
2 0.4866 4738 35925
